data_4108014
loop_
_publ_author_name
'Aaron M. Appel'
'Suh-Jane Lee'
'James A. Franz'
'Daniel L. DuBois'
'M. Rakowski DuBois'
'Jerome C. Birnbaum'
'Brendan Twamley'

_publ_section_title
;
 Formation and Reactivity of a Persistent Radical in a Dinuclear
 Molybdenum Complex
;
_journal_name_full 'Journal of the American Chemical Society'
_journal_page_first 8940
_journal_page_last 8951
_journal_paper_doi 10.1021/ja078115r
_journal_volume 130
_journal_year 2008
_chemical_formula_moiety 'C21 H33 Mo2 S4'
_chemical_formula_sum 'C42 H66 Mo4 S8'
_chemical_formula_weight 1211.19
_chemical_name_common '[Cp*2Mo2S3SMe]2'
_chemical_name_systematic
; 
 ? 
;
_space_group_IT_number 92
_symmetry_cell_setting tetragonal
_symmetry_space_group_name_Hall 'P 4abw 2nw'
_symmetry_space_group_name_H-M 'P 41 21 2'
_atom_sites_solution_hydrogens geom
_atom_sites_solution_primary direct
_atom_sites_solution_secondary difmap
_audit_creation_method SHELXL-97
_cell_angle_alpha 90.00
_cell_angle_beta 90.00
_cell_angle_gamma 90.00
_cell_formula_units_Z 4
_cell_length_a 11.6316(4)
_cell_length_b 11.6316(4)
_cell_length_c 35.549(2)
_cell_measurement_reflns_used 8817
_cell_measurement_temperature 90(2)
_cell_measurement_theta_max 29.94
_cell_measurement_theta_min 2.29
_cell_volume 4809.6(4)
_computing_cell_refinement 'Bruker, 2006; SAINT+  v. 7.23a'
_computing_data_collection 'Bruker, 2006; SMART v. 5.632'
_computing_data_reduction 'Bruker, 2006; SAINT+  v. 7.23a'
_computing_molecular_graphics 'Bruker, 2003; XP, SHELXTL  v. 6.14'
_computing_publication_material 'Bruker, 2001; XCIF, SHELXTL, v. 6.14'
_computing_structure_refinement 'Bruker, 2003; XL,SHELXTL  v. 6.14''
_computing_structure_solution 'Bruker, 2003; XS, SHELXTL  v. 6.14'
_diffrn_ambient_temperature 90(2)
_diffrn_detector_area_resol_mean 8.3
_diffrn_measured_fraction_theta_full 1.000
_diffrn_measured_fraction_theta_max 1.000
_diffrn_measurement_device_type 'Bruker/Siemens SMART APEX'
_diffrn_measurement_method '\w scans'
_diffrn_radiation_monochromator graphite
_diffrn_radiation_source 'normal-focus sealed tube'
_diffrn_radiation_type MoK\a
_diffrn_radiation_wavelength 0.71073
_diffrn_reflns_av_R_equivalents 0.0361
_diffrn_reflns_av_sigmaI/netI 0.0154
_diffrn_reflns_limit_h_max 13
_diffrn_reflns_limit_h_min -13
_diffrn_reflns_limit_k_max 13
_diffrn_reflns_limit_k_min -13
_diffrn_reflns_limit_l_max 42
_diffrn_reflns_limit_l_min -42
_diffrn_reflns_number 68317
_diffrn_reflns_theta_full 25.25
_diffrn_reflns_theta_max 25.25
_diffrn_reflns_theta_min 1.84
_exptl_absorpt_coefficient_mu 1.396
_exptl_absorpt_correction_T_max 0.8616
_exptl_absorpt_correction_T_min 0.6559
_exptl_absorpt_correction_type multi-scan
_exptl_absorpt_process_details 'SADABS-2004/1 ; Bruker, 2004'
_exptl_crystal_colour red
_exptl_crystal_density_diffrn 1.673
_exptl_crystal_description plate
_exptl_crystal_F_000 2456
_exptl_crystal_size_max 0.33
_exptl_crystal_size_mid 0.24
_exptl_crystal_size_min 0.11
_refine_diff_density_max 0.769
_refine_diff_density_min -0.450
_refine_diff_density_rms 0.067
_refine_ls_abs_structure_details 'Flack H D (1983), Acta Cryst. A39, 876-881'
_refine_ls_abs_structure_Flack 0.00(5)
_refine_ls_extinction_method none
_refine_ls_goodness_of_fit_ref 1.059
_refine_ls_hydrogen_treatment constr
_refine_ls_matrix_type full
_refine_ls_number_parameters 286
_refine_ls_number_reflns 4348
_refine_ls_number_restraints 4
_refine_ls_restrained_S_all 1.059
_refine_ls_R_factor_all 0.0260
_refine_ls_R_factor_gt 0.0250
_refine_ls_shift/su_max 0.001
_refine_ls_shift/su_mean 0.000
_refine_ls_structure_factor_coef Fsqd
_refine_ls_weighting_details 'calc w=1/[\s^2^(Fo^2^)+(0.0272P)^2^+7.0221P] where P=(Fo^2^+2Fc^2^)/3'
_refine_ls_weighting_scheme calc
_refine_ls_wR_factor_gt 0.0608
_refine_ls_wR_factor_ref 0.0614
_reflns_number_gt 4228
_reflns_number_total 4348
_reflns_threshold_expression I>2\s(I)
_cod_data_source_file ja078115r-file005.cif
_cod_data_source_block (S4Me)2
_cod_database_code 4108014

loop_
_symmetry_equiv_pos_as_xyz
'x, y, z'
'-x, -y, z+1/2'
'-y+1/2, x+1/2, z+1/4'
'y+1/2, -x+1/2, z+3/4'
'-x+1/2, y+1/2, -z+1/4'
'x+1/2, -y+1/2, -z+3/4'
'y, x, -z'
'-y, -x, -z+1/2'

loop_
_atom_site_label
_atom_site_type_symbol
_atom_site_fract_x
_atom_site_fract_y
_atom_site_fract_z
_atom_site_U_iso_or_equiv
_atom_site_adp_type
_atom_site_occupancy
_atom_site_symmetry_multiplicity
_atom_site_calc_flag
_atom_site_refinement_flags
_atom_site_disorder_assembly
_atom_site_disorder_group
Mo1 Mo 0.93309(3) 0.15443(3) 0.068571(8) 0.02693(8) Uani 1 1 d . . .
Mo2 Mo 0.77159(3) 0.12576(3) 0.019131(8) 0.02542(8) Uani 1 1 d . . .
C1 C 1.1149(3) 0.1176(4) 0.09672(11) 0.0414(10) Uani 1 1 d . A .
C2 C 1.1117(4) 0.2328(4) 0.08446(12) 0.0491(11) Uani 1 1 d . A .
C3 C 1.0263(4) 0.2924(4) 0.10557(13) 0.0483(12) Uani 1 1 d . A .
C4 C 0.9758(4) 0.2113(4) 0.13023(11) 0.0413(10) Uani 1 1 d . A .
C5 C 1.0297(4) 0.1047(4) 0.12462(10) 0.0400(10) Uani 1 1 d . A .
C6 C 1.2064(4) 0.0319(5) 0.08671(14) 0.0618(14) Uani 1 1 d . . .
H6A H 1.2822 0.0643 0.0925 0.093 Uiso 1 1 calc R A .
H6B H 1.2019 0.0142 0.0598 0.093 Uiso 1 1 calc R . .
H6C H 1.1950 -0.0386 0.1013 0.093 Uiso 1 1 calc R . .
C7 C 1.1936(5) 0.2861(6) 0.05673(16) 0.0799(19) Uani 1 1 d . . .
H7A H 1.2621 0.3136 0.0700 0.120 Uiso 1 1 calc R A .
H7B H 1.1559 0.3509 0.0441 0.120 Uiso 1 1 calc R . .
H7C H 1.2161 0.2286 0.0380 0.120 Uiso 1 1 calc R . .
C8 C 1.0005(6) 0.4194(5) 0.10379(17) 0.0771(18) Uani 1 1 d . . .
H8A H 1.0473 0.4601 0.1224 0.116 Uiso 1 1 calc R A .
H8B H 0.9188 0.4322 0.1092 0.116 Uiso 1 1 calc R . .
H8C H 1.0184 0.4485 0.0786 0.116 Uiso 1 1 calc R . .
C9 C 0.8879(4) 0.2336(5) 0.16097(12) 0.0668(16) Uani 1 1 d . . .
H9A H 0.9258 0.2303 0.1856 0.100 Uiso 1 1 calc R A .
H9B H 0.8275 0.1750 0.1598 0.100 Uiso 1 1 calc R . .
H9C H 0.8538 0.3098 0.1574 0.100 Uiso 1 1 calc R . .
C10 C 1.0067(5) -0.0026(5) 0.14772(12) 0.0560(13) Uani 1 1 d . . .
H10A H 1.0495 0.0018 0.1714 0.084 Uiso 1 1 calc R A .
H10B H 1.0314 -0.0705 0.1336 0.084 Uiso 1 1 calc R . .
H10C H 0.9242 -0.0082 0.1531 0.084 Uiso 1 1 calc R . .
C11 C 0.6986(3) 0.0774(4) -0.04126(10) 0.0365(9) Uani 1 1 d . A .
C12 C 0.6438(4) 0.0064(4) -0.01444(10) 0.0373(9) Uani 1 1 d . A .
C13 C 0.5778(3) 0.0786(4) 0.00947(10) 0.0419(10) Uani 1 1 d . A .
C14 C 0.5944(3) 0.1946(4) -0.00252(13) 0.0434(10) Uani 1 1 d . A .
C15 C 0.6711(4) 0.1932(4) -0.03375(12) 0.0403(10) Uani 1 1 d . A .
C16 C 0.7623(4) 0.0377(5) -0.07551(11) 0.0527(12) Uani 1 1 d . . .
H16A H 0.7260 0.0699 -0.0980 0.079 Uiso 1 1 calc R A .
H16B H 0.7602 -0.0464 -0.0768 0.079 Uiso 1 1 calc R . .
H16C H 0.8423 0.0637 -0.0741 0.079 Uiso 1 1 calc R . .
C17 C 0.6466(5) -0.1224(4) -0.01397(13) 0.0600(13) Uani 1 1 d . . .
H17A H 0.5812 -0.1524 -0.0283 0.090 Uiso 1 1 calc R A .
H17B H 0.6420 -0.1497 0.0121 0.090 Uiso 1 1 calc R . .
H17C H 0.7185 -0.1493 -0.0254 0.090 Uiso 1 1 calc R . .
C18 C 0.4967(4) 0.0381(6) 0.04012(13) 0.0666(17) Uani 1 1 d . . .
H18A H 0.4250 0.0109 0.0287 0.100 Uiso 1 1 calc R A .
H18B H 0.4802 0.1020 0.0572 0.100 Uiso 1 1 calc R . .
H18C H 0.5327 -0.0248 0.0542 0.100 Uiso 1 1 calc R . .
C19 C 0.5314(5) 0.2984(5) 0.01188(17) 0.079(2) Uani 1 1 d . . .
H19A H 0.5827 0.3652 0.0113 0.119 Uiso 1 1 calc R A .
H19B H 0.5060 0.2844 0.0378 0.119 Uiso 1 1 calc R . .
H19C H 0.4643 0.3133 -0.0041 0.119 Uiso 1 1 calc R . .
C20 C 0.7074(5) 0.2954(5) -0.05710(15) 0.0709(17) Uani 1 1 d . . .
H20A H 0.6605 0.2990 -0.0800 0.106 Uiso 1 1 calc R A .
H20B H 0.7887 0.2876 -0.0640 0.106 Uiso 1 1 calc R . .
H20C H 0.6967 0.3661 -0.0425 0.106 Uiso 1 1 calc R . .
S1 S 0.93559(15) -0.01559(14) 0.02667(4) 0.0224(3) Uani 0.50 1 d P A 1
S2 S 0.77600(16) 0.03098(15) 0.07906(5) 0.0275(4) Uani 0.50 1 d P A 1
S3 S 0.76445(17) 0.28096(17) 0.06625(6) 0.0331(4) Uiso 0.50 1 d PD A 1
S4 S 0.93687(16) 0.24026(14) 0.01040(5) 0.0263(4) Uani 0.50 1 d P A 1
S1B S 0.97733(14) 0.10495(15) 0.00050(5) 0.0247(3) Uani 0.50 1 d P B 2
S2B S 0.83253(16) -0.02164(19) 0.05748(5) 0.0355(5) Uani 0.50 1 d P A 2
S3B S 0.7252(3) 0.1595(3) 0.08516(9) 0.0218(7) Uiso 0.25 1 d PD A 2
S4B S 0.87127(19) 0.29980(18) 0.02601(6) 0.0392(5) Uiso 0.50 1 d P A 2
S3C S 0.7368(3) 0.2254(4) 0.08020(11) 0.0341(9) Uiso 0.25 1 d PD A 3
C21A C 0.6605(9) 0.2624(10) 0.1026(3) 0.054(2) Uiso 0.44 1 d PD A 1
H21A H 0.6609 0.3299 0.1191 0.081 Uiso 0.44 1 calc PR A 1
H21B H 0.6794 0.1937 0.1173 0.081 Uiso 0.44 1 calc PR A 1
H21C H 0.5841 0.2533 0.0914 0.081 Uiso 0.44 1 calc PR A 1
C21B C 0.6816(16) 0.3058(9) 0.0914(5) 0.054(2) Uiso 0.28 1 d PD A 2
H21D H 0.5982 0.3119 0.0881 0.081 Uiso 0.28 1 calc PR A 2
H21E H 0.7205 0.3544 0.0729 0.081 Uiso 0.28 1 calc PR A 2
H21F H 0.7023 0.3313 0.1168 0.081 Uiso 0.28 1 calc PR A 2
C21C C 0.6704(14) 0.1303(13) 0.1132(4) 0.054(2) Uiso 0.28 1 d PD A 3
H21G H 0.6832 0.1589 0.1388 0.081 Uiso 0.28 1 calc PR A 3
H21H H 0.7039 0.0534 0.1108 0.081 Uiso 0.28 1 calc PR A 3
H21I H 0.5876 0.1265 0.1082 0.081 Uiso 0.28 1 calc PR A 3

loop_
_atom_site_aniso_label
_atom_site_aniso_U_11
_atom_site_aniso_U_22
_atom_site_aniso_U_33
_atom_site_aniso_U_23
_atom_site_aniso_U_13
_atom_site_aniso_U_12
Mo1 0.02335(16) 0.03559(19) 0.02185(14) -0.00384(13) 0.00194(12) 0.00393(13)
Mo2 0.02217(15) 0.03173(17) 0.02236(14) 0.00122(13) 0.00158(12) 0.00429(12)
C1 0.028(2) 0.062(3) 0.034(2) -0.011(2) -0.0102(17) 0.0027(19)
C2 0.035(2) 0.073(3) 0.039(2) -0.011(2) -0.0040(18) -0.018(2)
C3 0.049(3) 0.045(3) 0.051(3) -0.018(2) -0.022(2) 0.002(2)
C4 0.039(2) 0.060(3) 0.0255(19) -0.0129(19) -0.0092(17) 0.005(2)
C5 0.042(2) 0.055(3) 0.0230(17) -0.0086(17) -0.0106(16) 0.0058(19)
C6 0.039(3) 0.090(4) 0.057(3) -0.026(3) -0.007(2) 0.018(3)
C7 0.053(3) 0.119(5) 0.068(4) 0.011(4) -0.002(3) -0.042(3)
C8 0.097(4) 0.046(3) 0.088(4) -0.017(3) -0.036(4) -0.007(3)
C9 0.061(3) 0.108(5) 0.032(2) -0.027(3) -0.001(2) 0.029(3)
C10 0.060(3) 0.070(3) 0.038(2) 0.008(2) -0.016(2) 0.003(2)
C11 0.030(2) 0.053(3) 0.0262(18) 0.0042(18) -0.0038(16) 0.0036(18)
C12 0.037(2) 0.046(2) 0.0289(19) 0.0018(18) -0.0073(17) -0.0038(18)
C13 0.0247(19) 0.070(3) 0.031(2) -0.006(2) -0.0022(16) -0.004(2)
C14 0.028(2) 0.053(3) 0.049(2) -0.007(2) -0.0151(19) 0.0156(19)
C15 0.037(2) 0.044(2) 0.040(2) 0.0133(19) -0.0164(18) 0.0040(18)
C16 0.054(3) 0.076(3) 0.029(2) 0.003(2) 0.000(2) 0.016(2)
C17 0.085(4) 0.049(3) 0.046(3) -0.002(2) -0.018(3) -0.014(3)
C18 0.035(3) 0.118(5) 0.047(3) -0.009(3) 0.009(2) -0.025(3)
C19 0.062(3) 0.092(5) 0.084(4) -0.030(3) -0.033(3) 0.051(3)
C20 0.080(4) 0.064(3) 0.069(3) 0.036(3) -0.029(3) -0.003(3)
S1 0.0255(8) 0.0197(8) 0.0219(7) -0.0004(6) -0.0019(7) 0.0034(7)
S2 0.0270(9) 0.0305(9) 0.0250(8) 0.0069(7) -0.0001(7) -0.0021(8)
S4 0.0292(9) 0.0233(9) 0.0264(8) 0.0005(7) 0.0067(7) 0.0012(7)
S1B 0.0245(8) 0.0281(9) 0.0215(7) 0.0003(7) 0.0054(7) 0.0041(7)
S2B 0.0247(9) 0.0575(12) 0.0242(9) 0.0124(9) -0.0007(8) -0.0012(9)

loop_
_atom_type_symbol
_atom_type_description
_atom_type_scat_dispersion_real
_atom_type_scat_dispersion_imag
_atom_type_scat_source
C C 0.0033 0.0016 'International Tables Vol C Tables 4.2.6.8 and 6.1.1.4'
H H 0.0000 0.0000 'International Tables Vol C Tables 4.2.6.8 and 6.1.1.4'
S S 0.1246 0.1234 'International Tables Vol C Tables 4.2.6.8 and 6.1.1.4'
Mo Mo -1.6832 0.6857 'International Tables Vol C Tables 4.2.6.8 and 6.1.1.4'

loop_
_geom_angle_atom_site_label_1
_geom_angle_atom_site_label_2
_geom_angle_atom_site_label_3
_geom_angle
_geom_angle_site_symmetry_1
S4 Mo1 C2 91.78(12) .
S4 Mo1 C3 101.47(13) .
C2 Mo1 C3 35.45(16) .
S4 Mo1 C4 135.70(13) .
C2 Mo1 C4 58.36(15) .
C3 Mo1 C4 35.19(16) .
S4 Mo1 S2 115.00(6) .
C2 Mo1 S2 152.80(13) .
C3 Mo1 S2 133.54(14) .
C4 Mo1 S2 100.87(12) .
S4 Mo1 C5 149.07(12) .
C2 Mo1 C5 57.89(16) .
C3 Mo1 C5 58.22(16) .
C4 Mo1 C5 34.74(15) .
S2 Mo1 C5 94.95(12) .
S4 Mo1 C1 116.10(12) .
C2 Mo1 C1 34.76(16) .
C3 Mo1 C1 58.35(16) .
C4 Mo1 C1 57.90(14) .
S2 Mo1 C1 120.92(12) .
C5 Mo1 C1 34.63(14) .
S4 Mo1 S4B 28.91(7) .
C2 Mo1 S4B 98.34(14) .
C3 Mo1 S4B 90.57(13) .
C4 Mo1 S4B 117.28(13) .
S2 Mo1 S4B 107.43(7) .
C5 Mo1 S4B 148.75(12) .
C1 Mo1 S4B 131.60(13) .
S4 Mo1 S2B 103.49(6) .
C2 Mo1 S2B 143.94(14) .
C3 Mo1 S2B 155.00(13) .
C4 Mo1 S2B 119.98(13) .
S2 Mo1 S2B 28.82(7) .
C5 Mo1 S2B 99.33(12) .
C1 Mo1 S2B 110.50(13) .
S4B Mo1 S2B 110.84(7) .
S4 Mo1 S3 73.99(7) .
C2 Mo1 S3 118.99(14) .
C3 Mo1 S3 88.74(12) .
C4 Mo1 S3 91.82(12) .
S2 Mo1 S3 75.56(6) .
C5 Mo1 S3 123.80(11) .
C1 Mo1 S3 146.40(11) .
S4B Mo1 S3 46.45(7) .
S2B Mo1 S3 96.73(7) .
S4 Mo1 S3C 91.33(11) .
C2 Mo1 S3C 130.73(16) .
C3 Mo1 S3C 96.05(15) .
C4 Mo1 S3C 86.85(14) .
S2 Mo1 S3C 57.20(12) .
C5 Mo1 S3C 112.46(14) .
C1 Mo1 S3C 144.49(13) .
S4B Mo1 S3C 65.70(12) .
S2B Mo1 S3C 82.03(12) .
S3 Mo1 S3C 20.52(10) .
S4 Mo1 S1 78.77(6) .
C2 Mo1 S1 116.51(13) .
C3 Mo1 S1 151.64(12) .
C4 Mo1 S1 141.80(12) .
S2 Mo1 S1 67.49(6) .
C5 Mo1 S1 107.85(11) .
C1 Mo1 S1 95.68(11) .
S4B Mo1 S1 100.86(6) .
S2B Mo1 S1 38.97(6) .
S3 Mo1 S1 117.92(6) .
S3C Mo1 S1 112.31(11) .
S2B Mo2 C14 136.09(13) .
S2B Mo2 C13 102.03(12) .
C14 Mo2 C13 35.49(16) .
S2B Mo2 S4B 115.39(7) .
C14 Mo2 S4B 100.04(13) .
C13 Mo2 S4B 133.81(13) .
S2B Mo2 C15 151.15(12) .
C14 Mo2 C15 35.37(15) .
C13 Mo2 C15 58.85(14) .
S4B Mo2 C15 92.36(12) .
S2B Mo2 C12 93.18(11) .
C14 Mo2 C12 58.67(15) .
C13 Mo2 C12 35.15(14) .
S4B Mo2 C12 150.73(11) .
C15 Mo2 C12 58.51(14) .
S2B Mo2 S4 104.32(6) .
C14 Mo2 S4 118.76(13) .
C13 Mo2 S4 153.65(12) .
S4B Mo2 S4 28.80(7) .
C15 Mo2 S4 96.41(11) .
C12 Mo2 S4 141.20(11) .
S2B Mo2 C11 117.95(12) .
C14 Mo2 C11 57.96(14) .
C13 Mo2 C11 57.93(13) .
S4B Mo2 C11 118.36(12) .
C15 Mo2 C11 34.71(15) .
C12 Mo2 C11 34.73(14) .
S4 Mo2 C11 107.81(11) .
S2B Mo2 S2 29.01(7) .
C14 Mo2 S2 117.90(13) .
C13 Mo2 S2 92.47(11) .
S4B Mo2 S2 107.06(7) .
C15 Mo2 S2 151.03(12) .
C12 Mo2 S2 101.10(10) .
S4 Mo2 S2 111.02(6) .
C11 Mo2 S2 134.52(12) .
S2B Mo2 S3B 67.55(10) .
C14 Mo2 S3B 93.82(13) .
C13 Mo2 S3B 88.04(12) .
S4B Mo2 S3B 82.55(10) .
C15 Mo2 S3B 127.32(14) .
C12 Mo2 S3B 116.24(13) .
S4 Mo2 S3B 102.48(9) .
C11 Mo2 S3B 145.91(12) .
S2 Mo2 S3B 39.15(9) .
S2B Mo2 S3 98.83(7) .
C14 Mo2 S3 86.75(12) .
C13 Mo2 S3 103.80(12) .
S4B Mo2 S3 46.65(7) .
C15 Mo2 S3 106.43(12) .
C12 Mo2 S3 138.95(11) .
S4 Mo2 S3 72.74(6) .
C11 Mo2 S3 140.86(11) .
S2 Mo2 S3 74.56(7) .
S3B Mo2 S3 38.83(9) .
S2B Mo2 S3C 83.14(12) .
C14 Mo2 S3C 89.12(14) .
C13 Mo2 S3C 94.61(14) .
S4B Mo2 S3C 65.69(12) .
C15 Mo2 S3C 117.45(15) .
C12 Mo2 S3C 127.74(14) .
S4 Mo2 S3C 89.10(11) .
C11 Mo2 S3C 146.99(13) .
S2 Mo2 S3C 56.23(12) .
S3B Mo2 S3C 18.58(10) .
S3 Mo2 S3C 20.34(10) .
C2 C1 C5 107.5(4) .
C2 C1 C6 125.2(5) .
C5 C1 C6 126.5(5) .
C2 C1 Mo1 71.0(2) .
C5 C1 Mo1 71.9(2) .
C6 C1 Mo1 130.6(3) .
C1 C2 C3 108.6(4) .
C1 C2 C7 125.3(5) .
C3 C2 C7 125.8(5) .
C1 C2 Mo1 74.2(2) .
C3 C2 Mo1 72.4(2) .
C7 C2 Mo1 124.4(3) .
C4 C3 C2 106.9(4) .
C4 C3 C8 126.6(5) .
C2 C3 C8 126.4(5) .
C4 C3 Mo1 72.4(2) .
C2 C3 Mo1 72.1(2) .
C8 C3 Mo1 123.7(3) .
C5 C4 C3 108.4(4) .
C5 C4 C9 123.6(4) .
C3 C4 C9 127.7(5) .
C5 C4 Mo1 73.3(2) .
C3 C4 Mo1 72.4(2) .
C9 C4 Mo1 125.4(3) .
C4 C5 C1 108.6(4) .
C4 C5 C10 124.8(4) .
C1 C5 C10 126.4(4) .
C4 C5 Mo1 72.0(2) .
C1 C5 Mo1 73.4(2) .
C10 C5 Mo1 125.1(3) .
C1 C6 H6A 109.5 .
C1 C6 H6B 109.5 .
H6A C6 H6B 109.5 .
C1 C6 H6C 109.5 .
H6A C6 H6C 109.5 .
H6B C6 H6C 109.5 .
C2 C7 H7A 109.5 .
C2 C7 H7B 109.5 .
H7A C7 H7B 109.5 .
C2 C7 H7C 109.5 .
H7A C7 H7C 109.5 .
H7B C7 H7C 109.5 .
C3 C8 H8A 109.5 .
C3 C8 H8B 109.5 .
H8A C8 H8B 109.5 .
C3 C8 H8C 109.5 .
H8A C8 H8C 109.5 .
H8B C8 H8C 109.5 .
C4 C9 H9A 109.5 .
C4 C9 H9B 109.5 .
H9A C9 H9B 109.5 .
C4 C9 H9C 109.5 .
H9A C9 H9C 109.5 .
H9B C9 H9C 109.5 .
C5 C10 H10A 109.5 .
C5 C10 H10B 109.5 .
H10A C10 H10B 109.5 .
C5 C10 H10C 109.5 .
H10A C10 H10C 109.5 .
H10B C10 H10C 109.5 .
C15 C11 C12 109.1(4) .
C15 C11 C16 124.1(4) .
C12 C11 C16 126.2(4) .
C15 C11 Mo2 71.6(2) .
C12 C11 Mo2 71.9(2) .
C16 C11 Mo2 129.1(3) .
C11 C12 C13 107.6(4) .
C11 C12 C17 125.6(4) .
C13 C12 C17 126.6(4) .
C11 C12 Mo2 73.3(2) .
C13 C12 Mo2 71.9(2) .
C17 C12 Mo2 124.7(3) .
C12 C13 C14 107.8(4) .
C12 C13 C18 125.7(5) .
C14 C13 C18 126.3(4) .
C12 C13 Mo2 72.9(2) .
C14 C13 Mo2 72.1(2) .
C18 C13 Mo2 124.4(3) .
C15 C14 C13 107.9(4) .
C15 C14 C19 125.5(5) .
C13 C14 C19 126.3(5) .
C15 C14 Mo2 72.6(2) .
C13 C14 Mo2 72.4(2) .
C19 C14 Mo2 126.3(3) .
C11 C15 C14 107.5(4) .
C11 C15 C20 125.8(4) .
C14 C15 C20 126.5(4) .
C11 C15 Mo2 73.7(2) .
C14 C15 Mo2 72.0(2) .
C20 C15 Mo2 124.3(3) .
C11 C16 H16A 109.5 .
C11 C16 H16B 109.5 .
H16A C16 H16B 109.5 .
C11 C16 H16C 109.5 .
H16A C16 H16C 109.5 .
H16B C16 H16C 109.5 .
C12 C17 H17A 109.5 .
C12 C17 H17B 109.5 .
H17A C17 H17B 109.5 .
C12 C17 H17C 109.5 .
H17A C17 H17C 109.5 .
H17B C17 H17C 109.5 .
C13 C18 H18A 109.5 .
C13 C18 H18B 109.5 .
H18A C18 H18B 109.5 .
C13 C18 H18C 109.5 .
H18A C18 H18C 109.5 .
H18B C18 H18C 109.5 .
C14 C19 H19A 109.5 .
C14 C19 H19B 109.5 .
H19A C19 H19B 109.5 .
C14 C19 H19C 109.5 .
H19A C19 H19C 109.5 .
H19B C19 H19C 109.5 .
C15 C20 H20A 109.5 .
C15 C20 H20B 109.5 .
H20A C20 H20B 109.5 .
C15 C20 H20C 109.5 .
H20A C20 H20C 109.5 .
H20B C20 H20C 109.5 .
S1 S1 Mo1 141.03(6) 7_645
S1 S1 Mo2 106.82(10) 7_645
Mo1 S1 Mo2 62.37(4) .
Mo1 S2 Mo2 66.15(5) .
C21A S3 Mo1 116.4(4) .
C21A S3 Mo2 115.3(4) .
Mo1 S3 Mo2 63.67(5) .
Mo1 S4 Mo2 67.71(5) .
S1B S1B Mo2 138.70(6) 7_645
S1B S1B Mo1 108.63(11) 7_645
Mo2 S1B Mo1 62.01(4) .
Mo2 S2B Mo1 67.07(6) .
C21B S3B Mo2 109.6(6) .
C21B S3B Mo1 109.1(6) .
Mo2 S3B Mo1 63.49(8) .
Mo2 S4B Mo1 66.58(6) .
C21C S3C Mo1 107.7(6) .
C21C S3C Mo2 110.7(6) .
Mo1 S3C Mo2 63.12(10) .
S3B C21B H21D 109.5 .
S3B C21B H21E 109.5 .
H21D C21B H21E 109.5 .
S3B C21B H21F 109.5 .
H21D C21B H21F 109.5 .
H21E C21B H21F 109.5 .

loop_
_geom_bond_atom_site_label_1
_geom_bond_atom_site_label_2
_geom_bond_distance
_geom_bond_site_symmetry_2
Mo1 S4 2.2966(17) .
Mo1 C2 2.338(4) .
Mo1 C3 2.342(4) .
Mo1 C4 2.343(4) .
Mo1 S2 2.3537(18) .
Mo1 C5 2.360(4) .
Mo1 C1 2.379(4) .
Mo1 S4B 2.380(2) .
Mo1 S2B 2.391(2) .
Mo1 S3 2.454(2) .
Mo1 S3C 2.462(4) .
Mo1 S1 2.4760(16) .
Mo2 S2B 2.302(2) .
Mo2 C14 2.341(4) .
Mo2 C13 2.345(4) .
Mo2 S4B 2.346(2) .
Mo2 C15 2.348(4) .
Mo2 C12 2.358(4) .
Mo2 S4 2.3592(18) .
Mo2 C11 2.376(4) .
Mo2 S2 2.3994(17) .
Mo2 S3B 2.440(3) .
Mo2 S3 2.464(2) .
Mo2 S3C 2.494(4) .
C1 C2 1.409(7) .
C1 C5 1.410(6) .
C1 C6 1.501(6) .
C2 C3 1.425(7) .
C2 C7 1.504(6) .
C3 C4 1.416(7) .
C3 C8 1.509(7) .
C4 C5 1.404(6) .
C4 C9 1.519(6) .
C5 C10 1.517(6) .
C6 H6A 0.9800 .
C6 H6B 0.9800 .
C6 H6C 0.9800 .
C7 H7A 0.9800 .
C7 H7B 0.9800 .
C7 H7C 0.9800 .
C8 H8A 0.9800 .
C8 H8B 0.9800 .
C8 H8C 0.9800 .
C9 H9A 0.9800 .
C9 H9B 0.9800 .
C9 H9C 0.9800 .
C10 H10A 0.9800 .
C10 H10B 0.9800 .
C10 H10C 0.9800 .
C11 C15 1.409(6) .
C11 C12 1.413(6) .
C11 C16 1.498(5) .
C12 C13 1.420(6) .
C12 C17 1.499(6) .
C13 C14 1.428(7) .
C13 C18 1.516(6) .
C14 C15 1.424(6) .
C14 C19 1.503(6) .
C15 C20 1.511(6) .
C16 H16A 0.9800 .
C16 H16B 0.9800 .
C16 H16C 0.9800 .
C17 H17A 0.9800 .
C17 H17B 0.9800 .
C17 H17C 0.9800 .
C18 H18A 0.9800 .
C18 H18B 0.9800 .
C18 H18C 0.9800 .
C19 H19A 0.9800 .
C19 H19B 0.9800 .
C19 H19C 0.9800 .
C20 H20A 0.9800 .
C20 H20B 0.9800 .
C20 H20C 0.9800 .
S1 S1 2.059(3) 7_645
S3 C21A 1.782(8) .
S1B S1B 2.099(3) 7_645
S3B C21B 1.790(8) .
S3C C21C 1.789(8) .
C21A H21A 0.9800 .
C21A H21B 0.9800 .
C21A H21C 0.9800 .
C21B H21D 0.9800 .
C21B H21E 0.9800 .
C21B H21F 0.9800 .
C21C H21G 0.9800 .
C21C H21H 0.9800 .
C21C H21I 0.9800 .
